data_7060273
loop_
_publ_author_name
'Gettings, Matthew L.'
'Byrd, Edward F. C.'
'Zeller, Matthias'
'Piercey, Davin'

_publ_section_title
;
 Methyl sydnone imine and its energetic salts
;
_journal_issue 4
_journal_name_full 'New Journal of Chemistry'
_journal_page_first 2228
_journal_page_last 2236
_journal_paper_doi 10.1039/D0NJ05354F
_journal_volume 45
_journal_year 2021
_chemical_formula_moiety 'C N5 O2, C3 H6 N3 O'
_chemical_formula_sum 'C4 H6 N8 O3'
_chemical_formula_weight 214.17
_space_group_crystal_system monoclinic
_space_group_IT_number 14
_space_group_name_Hall '-P 2ybc'
_space_group_name_H-M_alt 'P 1 21/c 1'
_atom_sites_solution_hydrogens mixed
_atom_sites_solution_primary direct
_atom_sites_solution_secondary difmap
_audit_creation_method SHELXL-2018/3
_audit_update_record
;
2020-08-24 deposited with the CCDC.	2021-01-11 downloaded from the CCDC.
;
_cell_angle_alpha 90
_cell_angle_beta 108.365(3)
_cell_angle_gamma 90
_cell_formula_units_Z 8
_cell_length_a 24.1038(10)
_cell_length_b 5.0060(2)
_cell_length_c 15.4562(7)
_cell_measurement_reflns_used 9897
_cell_measurement_temperature 150(2)
_cell_measurement_theta_max 66.5896
_cell_measurement_theta_min 3.8623
_cell_volume 1770.01(13)
_computing_cell_refinement 'SAINT V8.40A (Bruker, 2019)'
_computing_data_collection 'Apex3 v2019.1-0 (Bruker, 2019)'
_computing_data_reduction 'SAINT V8.40A (Bruker, 2019)'
_computing_structure_refinement
;  
SHELXL-2018/3 (Sheldrick, 2015, 2018), 
SHELXLE Rev1117 (H\"ubschle et al., 2011)
;
_computing_structure_solution 'SHELXS-97 (Sheldrick, 2008)'
_diffrn_ambient_temperature 150(2)
_diffrn_detector_area_resol_mean 7.4074
_diffrn_measured_fraction_theta_full 0.998
_diffrn_measured_fraction_theta_max 0.998
_diffrn_measurement_device_type
;
Bruker AXS D8 Quest diffractometer with PhotonIII_C14 charge-integrating pixel 
array detector (CPAD)
;
_diffrn_measurement_method 'omega and phi scans'
_diffrn_radiation_monochromator 'laterally graded multilayer (Goebel) mirror'
_diffrn_radiation_type CuK\a
_diffrn_radiation_wavelength 1.54178
_diffrn_reflns_av_R_equivalents 0.0382
_diffrn_reflns_av_unetI/netI 0.0201
_diffrn_reflns_Laue_measured_fraction_full 0.998
_diffrn_reflns_Laue_measured_fraction_max 0.998
_diffrn_reflns_limit_h_max 26
_diffrn_reflns_limit_h_min -28
_diffrn_reflns_limit_k_max 5
_diffrn_reflns_limit_k_min -5
_diffrn_reflns_limit_l_max 18
_diffrn_reflns_limit_l_min -14
_diffrn_reflns_number 24473
_diffrn_reflns_point_group_measured_fraction_full 0.998
_diffrn_reflns_point_group_measured_fraction_max 0.998
_diffrn_reflns_theta_full 66.680
_diffrn_reflns_theta_max 66.680
_diffrn_reflns_theta_min 3.864
_diffrn_source 'I-mu-S microsource X-ray tube'
_diffrn_source_current '1.0 mA'
_diffrn_source_voltage '50 kV'
_exptl_absorpt_coefficient_mu 1.202
_exptl_absorpt_correction_T_max 0.7528
_exptl_absorpt_correction_T_min 0.6980
_exptl_absorpt_correction_type multi-scan
_exptl_absorpt_process_details
;
 SADABS 2016/2: Krause, L., Herbst-Irmer, R., Sheldrick G.M. & Stalke D.,
 J. Appl. Cryst. 48 (2015) 3-10
;
_exptl_crystal_colour colourless
_exptl_crystal_density_diffrn 1.607
_exptl_crystal_description block
_exptl_crystal_F_000 880
_exptl_crystal_size_max 0.140
_exptl_crystal_size_mid 0.110
_exptl_crystal_size_min 0.070
_refine_diff_density_max 0.195
_refine_diff_density_min -0.175
_refine_diff_density_rms 0.037
_refine_ls_extinction_coef 0.00137(16)
_refine_ls_extinction_expression Fc^*^=kFc[1+0.001xFc^2^\l^3^/sin(2\q)]^-1/4^
_refine_ls_extinction_method 'SHELXL-2018/3 (Sheldrick 2018)'
_refine_ls_goodness_of_fit_ref 1.033
_refine_ls_hydrogen_treatment mixed
_refine_ls_matrix_type full
_refine_ls_number_parameters 290
_refine_ls_number_reflns 3112
_refine_ls_number_restraints 6
_refine_ls_restrained_S_all 1.032
_refine_ls_R_factor_all 0.0343
_refine_ls_R_factor_gt 0.0290
_refine_ls_shift/su_max 0.000
_refine_ls_shift/su_mean 0.000
_refine_ls_structure_factor_coef Fsqd
_refine_ls_weighting_details 'w=1/[\s^2^(Fo^2^)+(0.0389P)^2^+0.5510P] where P=(Fo^2^+2Fc^2^)/3'
_refine_ls_weighting_scheme calc
_refine_ls_wR_factor_gt 0.0734
_refine_ls_wR_factor_ref 0.0774
_reflns_Friedel_coverage 0.000
_reflns_number_gt 2737
_reflns_number_total 3112
_reflns_threshold_expression 'I > 2\s(I)'
_cod_data_source_file d0nj05354f2.cif
_cod_data_source_block G117_MSI_NT_0m
_cod_depositor_comments 'Adding full bibliography for 7060272--7060278.cif.'
_cod_original_sg_symbol_H-M 'P 21/c'
_cod_database_code 7060273
_shelx_shelxl_version_number 2018/3
_shelx_space_group_comment
;
The symmetry employed for this shelxl refinement is uniquely defined
by the following loop, which should always be used as a source of
symmetry information in preference to the above space-group names.
They are only intended as comments.
;
_shelx_estimated_absorpt_t_min 0.850
_shelx_estimated_absorpt_t_max 0.921

loop_
_space_group_symop_operation_xyz
'x, y, z'
'-x, y+1/2, -z+1/2'
'-x, -y, -z'
'x, -y-1/2, z-1/2'

loop_
_atom_site_label
_atom_site_type_symbol
_atom_site_fract_x
_atom_site_fract_y
_atom_site_fract_z
_atom_site_U_iso_or_equiv
_atom_site_adp_type
_atom_site_occupancy
_atom_site_site_symmetry_order
_atom_site_calc_flag
_atom_site_refinement_flags_posn
_atom_site_refinement_flags_adp
_atom_site_refinement_flags_occupancy
_atom_site_disorder_assembly
_atom_site_disorder_group
O1A O 0.18972(4) 0.90404(18) 0.47750(6) 0.0235(2) Uani 1 1 d . . . . .
O2A O 0.07589(5) 0.2800(2) 0.55620(7) 0.0406(3) Uani 1 1 d . . . . .
O3A O 0.17044(5) 0.2789(2) 0.61305(7) 0.0380(3) Uani 1 1 d . . . . .
N1A N 0.09782(5) 0.9056(2) 0.41950(7) 0.0217(2) Uani 1 1 d . . . . .
N2A N 0.13915(5) 0.7713(2) 0.47702(7) 0.0254(3) Uani 1 1 d . . . . .
N3A N 0.21741(5) 1.2718(2) 0.41215(8) 0.0267(3) Uani 1 1 d D . . . .
H3D H 0.2523(6) 1.267(4) 0.4511(10) 0.036(4) Uiso 1 1 d D . . . .
H3E H 0.2061(7) 1.395(3) 0.3716(10) 0.032(4) Uiso 1 1 d D . . . .
N4A N 0.16678(5) 0.6988(2) 0.72092(7) 0.0248(2) Uani 1 1 d . . . . .
N5A N 0.14563(5) 0.8862(2) 0.76345(7) 0.0262(3) Uani 1 1 d . . . . .
N6A N 0.08781(5) 0.8762(2) 0.73533(7) 0.0274(3) Uani 1 1 d . . . . .
N7A N 0.06953(5) 0.6814(2) 0.67330(7) 0.0269(3) Uani 1 1 d . . . . .
N8A N 0.12221(5) 0.3637(2) 0.60845(7) 0.0269(3) Uani 1 1 d . . . . .
C1A C 0.17573(5) 1.1165(3) 0.42069(8) 0.0204(3) Uani 1 1 d . . . . .
C2A C 0.11573(5) 1.1167(3) 0.38192(8) 0.0213(3) Uani 1 1 d . . . . .
H2A H 0.092399 1.238730 0.338471 0.026 Uiso 1 1 calc R U . . .
C3A C 0.03717(6) 0.8194(3) 0.40363(10) 0.0307(3) Uani 1 1 d . . . . .
H3A H 0.021927 0.739205 0.342880 0.046 Uiso 1 1 calc R U . . .
H3B H 0.013184 0.974081 0.407621 0.046 Uiso 1 1 calc R U . . .
H3C H 0.035949 0.687352 0.449809 0.046 Uiso 1 1 calc R U . . .
C4A C 0.11919(5) 0.5820(3) 0.66772(8) 0.0211(3) Uani 1 1 d . . . . .
O1B O 0.31253(4) 0.38489(18) 0.79026(6) 0.0241(2) Uani 1 1 d . . . . .
O2B O 0.41986(5) 1.7242(2) 0.48258(6) 0.0381(3) Uani 1 1 d . . . . .
O3B O 0.32534(5) 1.6988(2) 0.44037(6) 0.0344(2) Uani 1 1 d . . . . .
N1B N 0.40444(5) 0.4056(2) 0.82399(7) 0.0218(2) Uani 1 1 d . . . . .
N2B N 0.36412(5) 0.2615(2) 0.84034(7) 0.0255(3) Uani 1 1 d . . . . .
N3B N 0.28172(5) 0.7468(2) 0.69660(8) 0.0278(3) Uani 1 1 d D . . . .
H3I H 0.2915(7) 0.873(3) 0.6667(10) 0.032(4) Uiso 1 1 d D . . . .
H3J H 0.2465(6) 0.722(4) 0.6989(11) 0.039(5) Uiso 1 1 d D . . . .
N4B N 0.33125(5) 1.2795(2) 0.55329(7) 0.0249(3) Uani 1 1 d . . . . .
N5B N 0.35342(5) 1.0976(2) 0.61825(7) 0.0256(3) Uani 1 1 d . . . . .
N6B N 0.41108(5) 1.1218(2) 0.64990(7) 0.0265(3) Uani 1 1 d . . . . .
N7B N 0.42816(5) 1.3210(2) 0.60622(7) 0.0263(3) Uani 1 1 d . . . . .
N8B N 0.37401(5) 1.6265(2) 0.48632(7) 0.0251(3) Uani 1 1 d . . . . .
C1B C 0.32484(5) 0.6008(3) 0.74706(8) 0.0208(3) Uani 1 1 d . . . . .
C2B C 0.38483(5) 0.6140(3) 0.76830(8) 0.0214(3) Uani 1 1 d . . . . .
H2B H 0.407162 0.741697 0.748063 0.026 Uiso 1 1 calc R U . . .
C3B C 0.46547(6) 0.3283(3) 0.86818(10) 0.0318(3) Uani 1 1 d . . . . .
H3F H 0.481553 0.252781 0.822650 0.048 Uiso 1 1 calc R U . . .
H3G H 0.467440 0.194556 0.915358 0.048 Uiso 1 1 calc R U . . .
H3H H 0.488231 0.485902 0.896088 0.048 Uiso 1 1 calc R U . . .
C4B C 0.37816(5) 1.4085(3) 0.54896(8) 0.0202(3) Uani 1 1 d . . . . .

loop_
_atom_site_aniso_label
_atom_site_aniso_U_11
_atom_site_aniso_U_22
_atom_site_aniso_U_33
_atom_site_aniso_U_23
_atom_site_aniso_U_13
_atom_site_aniso_U_12
O1A 0.0220(5) 0.0234(5) 0.0244(4) 0.0039(4) 0.0065(3) 0.0014(4)
O2A 0.0491(7) 0.0433(7) 0.0346(5) -0.0175(5) 0.0205(5) -0.0234(5)
O3A 0.0487(7) 0.0325(6) 0.0398(6) 0.0000(4) 0.0240(5) 0.0099(5)
N1A 0.0220(5) 0.0215(6) 0.0224(5) -0.0017(4) 0.0083(4) 0.0002(4)
N2A 0.0252(6) 0.0243(6) 0.0283(5) 0.0035(4) 0.0104(5) -0.0007(4)
N3A 0.0215(6) 0.0294(7) 0.0262(6) 0.0059(5) 0.0034(5) -0.0020(5)
N4A 0.0241(6) 0.0262(6) 0.0248(5) -0.0014(5) 0.0085(4) -0.0015(5)
N5A 0.0306(6) 0.0246(6) 0.0238(5) -0.0025(4) 0.0090(4) -0.0026(5)
N6A 0.0302(6) 0.0275(6) 0.0248(5) -0.0016(5) 0.0090(5) 0.0032(5)
N7A 0.0247(6) 0.0304(6) 0.0247(5) -0.0013(5) 0.0066(4) -0.0002(5)
N8A 0.0378(7) 0.0222(6) 0.0257(5) -0.0004(4) 0.0170(5) -0.0048(5)
C1A 0.0238(6) 0.0198(6) 0.0177(5) 0.0001(5) 0.0066(5) 0.0021(5)
C2A 0.0229(6) 0.0205(7) 0.0200(6) 0.0002(5) 0.0060(5) 0.0007(5)
C3A 0.0228(7) 0.0323(8) 0.0385(7) -0.0022(6) 0.0119(6) -0.0039(6)
C4A 0.0252(6) 0.0214(6) 0.0185(5) 0.0007(5) 0.0093(5) -0.0016(5)
O1B 0.0231(5) 0.0239(5) 0.0260(4) 0.0033(4) 0.0088(4) -0.0016(4)
O2B 0.0444(6) 0.0405(6) 0.0283(5) 0.0025(4) 0.0102(4) -0.0212(5)
O3B 0.0410(6) 0.0321(6) 0.0279(5) 0.0061(4) 0.0075(4) 0.0090(5)
N1B 0.0224(5) 0.0217(6) 0.0213(5) -0.0014(4) 0.0071(4) -0.0001(4)
N2B 0.0251(6) 0.0251(6) 0.0254(5) 0.0037(4) 0.0066(4) 0.0002(5)
N3B 0.0225(6) 0.0288(7) 0.0331(6) 0.0083(5) 0.0102(5) 0.0016(5)
N4B 0.0247(6) 0.0263(6) 0.0232(5) 0.0017(4) 0.0068(4) -0.0034(5)
N5B 0.0288(6) 0.0249(6) 0.0243(5) 0.0018(4) 0.0099(4) -0.0022(5)
N6B 0.0298(6) 0.0254(6) 0.0245(5) 0.0026(4) 0.0090(5) 0.0023(5)
N7B 0.0249(6) 0.0289(6) 0.0257(5) 0.0014(5) 0.0090(4) -0.0007(5)
N8B 0.0343(6) 0.0222(6) 0.0185(5) -0.0032(4) 0.0077(5) -0.0042(5)
C1B 0.0244(6) 0.0203(7) 0.0200(6) -0.0008(5) 0.0102(5) -0.0018(5)
C2B 0.0234(6) 0.0200(7) 0.0219(6) -0.0003(5) 0.0089(5) -0.0009(5)
C3B 0.0237(7) 0.0342(8) 0.0338(7) 0.0004(6) 0.0040(6) 0.0031(6)
C4B 0.0235(6) 0.0209(6) 0.0169(5) -0.0023(5) 0.0074(5) -0.0018(5)

loop_
_atom_type_symbol
_atom_type_description
_atom_type_scat_dispersion_real
_atom_type_scat_dispersion_imag
_atom_type_scat_source
C C 0.0181 0.0091 'International Tables Vol C Tables 4.2.6.8 and 6.1.1.4'
H H 0.0000 0.0000 'International Tables Vol C Tables 4.2.6.8 and 6.1.1.4'
N N 0.0311 0.0180 'International Tables Vol C Tables 4.2.6.8 and 6.1.1.4'
O O 0.0492 0.0322 'International Tables Vol C Tables 4.2.6.8 and 6.1.1.4'

loop_
_geom_angle_atom_site_label_1
_geom_angle_atom_site_label_2
_geom_angle_atom_site_label_3
_geom_angle
_geom_angle_site_symmetry_1
_geom_angle_site_symmetry_3
_geom_angle_publ_flag
C1A O1A N2A 109.54(9) . . ?
N2A N1A C2A 115.05(10) . . ?
N2A N1A C3A 118.17(11) . . ?
C2A N1A C3A 126.76(11) . . ?
N1A N2A O1A 103.87(9) . . ?
C1A N3A H3D 121.4(11) . . ?
C1A N3A H3E 115.0(11) . . ?
H3D N3A H3E 122.7(16) . . ?
C4A N4A N5A 103.09(10) . . ?
N6A N5A N4A 109.73(10) . . ?
N5A N6A N7A 109.71(10) . . ?
C4A N7A N6A 102.68(11) . . ?
O3A N8A O2A 124.94(12) . . ?
O3A N8A C4A 117.72(12) . . ?
O2A N8A C4A 117.34(11) . . ?
N3A C1A O1A 119.34(11) . . ?
N3A C1A C2A 133.48(12) . . ?
O1A C1A C2A 107.17(11) . . ?
N1A C2A C1A 104.34(11) . . ?
N1A C2A H2A 127.8 . . ?
C1A C2A H2A 127.8 . . ?
N1A C3A H3A 109.5 . . ?
N1A C3A H3B 109.5 . . ?
H3A C3A H3B 109.5 . . ?
N1A C3A H3C 109.5 . . ?
H3A C3A H3C 109.5 . . ?
H3B C3A H3C 109.5 . . ?
N4A C4A N7A 114.79(11) . . ?
N4A C4A N8A 121.59(11) . . ?
N7A C4A N8A 123.61(12) . . ?
C1B O1B N2B 109.54(9) . . ?
N2B N1B C2B 115.06(11) . . ?
N2B N1B C3B 117.79(11) . . ?
C2B N1B C3B 127.14(11) . . ?
N1B N2B O1B 103.83(9) . . ?
C1B N3B H3I 115.5(11) . . ?
C1B N3B H3J 119.8(12) . . ?
H3I N3B H3J 124.4(16) . . ?
C4B N4B N5B 103.01(10) . . ?
N6B N5B N4B 109.84(10) . . ?
N5B N6B N7B 109.59(10) . . ?
C4B N7B N6B 102.90(10) . . ?
O3B N8B O2B 124.76(12) . . ?
O3B N8B C4B 117.79(11) . . ?
O2B N8B C4B 117.45(11) . . ?
N3B C1B O1B 118.97(11) . . ?
N3B C1B C2B 133.73(12) . . ?
O1B C1B C2B 107.29(11) . . ?
N1B C2B C1B 104.28(11) . . ?
N1B C2B H2B 127.9 . . ?
C1B C2B H2B 127.9 . . ?
N1B C3B H3F 109.5 . . ?
N1B C3B H3G 109.5 . . ?
H3F C3B H3G 109.5 . . ?
N1B C3B H3H 109.5 . . ?
H3F C3B H3H 109.5 . . ?
H3G C3B H3H 109.5 . . ?
N4B C4B N7B 114.67(11) . . ?
N4B C4B N8B 121.63(11) . . ?
N7B C4B N8B 123.70(11) . . ?

loop_
_geom_bond_atom_site_label_1
_geom_bond_atom_site_label_2
_geom_bond_distance
_geom_bond_site_symmetry_2
_geom_bond_publ_flag
O1A C1A 1.3525(15) . ?
O1A N2A 1.3863(14) . ?
O2A N8A 1.2272(16) . ?
O3A N8A 1.2185(16) . ?
N1A N2A 1.2949(16) . ?
N1A C2A 1.3411(17) . ?
N1A C3A 1.4687(16) . ?
N3A C1A 1.3095(18) . ?
N3A H3D 0.868(14) . ?
N3A H3E 0.861(13) . ?
N4A C4A 1.3189(17) . ?
N4A N5A 1.3352(16) . ?
N5A N6A 1.3236(16) . ?
N6A N7A 1.3408(17) . ?
N7A C4A 1.3240(17) . ?
N8A C4A 1.4422(17) . ?
C1A C2A 1.3800(18) . ?
C2A H2A 0.9500 . ?
C3A H3A 0.9800 . ?
C3A H3B 0.9800 . ?
C3A H3C 0.9800 . ?
O1B C1B 1.3516(15) . ?
O1B N2B 1.3856(14) . ?
O2B N8B 1.2263(15) . ?
O3B N8B 1.2192(15) . ?
N1B N2B 1.2973(16) . ?
N1B C2B 1.3403(17) . ?
N1B C3B 1.4653(17) . ?
N3B C1B 1.3082(18) . ?
N3B H3I 0.858(13) . ?
N3B H3J 0.869(14) . ?
N4B C4B 1.3217(17) . ?
N4B N5B 1.3360(16) . ?
N5B N6B 1.3256(16) . ?
N6B N7B 1.3396(16) . ?
N7B C4B 1.3250(17) . ?
N8B C4B 1.4416(17) . ?
C1B C2B 1.3799(18) . ?
C2B H2B 0.9500 . ?
C3B H3F 0.9800 . ?
C3B H3G 0.9800 . ?
C3B H3H 0.9800 . ?

loop_
_geom_hbond_atom_site_label_D
_geom_hbond_atom_site_label_H
_geom_hbond_atom_site_label_A
_geom_hbond_distance_DH
_geom_hbond_distance_HA
_geom_hbond_distance_DA
_geom_hbond_angle_DHA
_geom_hbond_site_symmetry_A
_geom_hbond_publ_flag
N3A H3D N4B 0.868(14) 2.055(14) 2.9186(16) 173.4(16) . yes
N3A H3E N5A 0.861(13) 2.140(14) 2.9498(16) 156.5(15) 4_585 yes
C2A H2A N6A 0.95 2.48 3.3273(17) 148.2 4_585 yes
C3A H3A N6A 0.98 2.70 3.3491(17) 124.2 4_575 yes
C3A H3B N7A 0.98 2.63 3.5140(19) 149.4 3_576 yes
C3A H3C O2A 0.98 2.61 3.5121(19) 153.8 . yes
N3B H3I N5B 0.858(13) 2.181(14) 2.9759(16) 154.0(15) . yes
N3B H3J N4A 0.869(14) 2.058(14) 2.9207(16) 171.6(16) . yes
C2B H2B N5B 0.95 2.69 3.2722(16) 120.1 . yes
C2B H2B N6B 0.95 2.45 3.3079(17) 149.5 . yes
C3B H3H N7B 0.98 2.63 3.4890(19) 146.3 2_646 yes

loop_
_geom_torsion_atom_site_label_1
_geom_torsion_atom_site_label_2
_geom_torsion_atom_site_label_3
_geom_torsion_atom_site_label_4
_geom_torsion
_geom_torsion_site_symmetry_1
_geom_torsion_site_symmetry_2
_geom_torsion_site_symmetry_3
_geom_torsion_site_symmetry_4
_geom_torsion_publ_flag
C2A N1A N2A O1A -0.51(13) . . . . ?
C3A N1A N2A O1A -178.95(10) . . . . ?
C1A O1A N2A N1A 1.10(12) . . . . ?
C4A N4A N5A N6A 0.01(13) . . . . ?
N4A N5A N6A N7A -0.07(14) . . . . ?
N5A N6A N7A C4A 0.10(13) . . . . ?
N2A O1A C1A N3A 179.05(11) . . . . ?
N2A O1A C1A C2A -1.28(12) . . . . ?
N2A N1A C2A C1A -0.25(14) . . . . ?
C3A N1A C2A C1A 178.04(11) . . . . ?
N3A C1A C2A N1A -179.47(13) . . . . ?
O1A C1A C2A N1A 0.92(13) . . . . ?
N5A N4A C4A N7A 0.06(14) . . . . ?
N5A N4A C4A N8A 179.87(11) . . . . ?
N6A N7A C4A N4A -0.10(14) . . . . ?
N6A N7A C4A N8A -179.91(11) . . . . ?
O3A N8A C4A N4A 4.43(17) . . . . ?
O2A N8A C4A N4A -174.56(12) . . . . ?
O3A N8A C4A N7A -175.77(12) . . . . ?
O2A N8A C4A N7A 5.24(18) . . . . ?
C2B N1B N2B O1B 0.37(13) . . . . ?
C3B N1B N2B O1B 179.56(10) . . . . ?
C1B O1B N2B N1B -0.84(12) . . . . ?
C4B N4B N5B N6B -0.05(13) . . . . ?
N4B N5B N6B N7B -0.04(14) . . . . ?
N5B N6B N7B C4B 0.10(13) . . . . ?
N2B O1B C1B N3B -179.34(11) . . . . ?
N2B O1B C1B C2B 0.99(13) . . . . ?
N2B N1B C2B C1B 0.21(14) . . . . ?
C3B N1B C2B C1B -178.88(12) . . . . ?
N3B C1B C2B N1B 179.67(14) . . . . ?
O1B C1B C2B N1B -0.73(13) . . . . ?
N5B N4B C4B N7B 0.12(14) . . . . ?
N5B N4B C4B N8B -179.84(10) . . . . ?
N6B N7B C4B N4B -0.14(14) . . . . ?
N6B N7B C4B N8B 179.82(11) . . . . ?
O3B N8B C4B N4B 3.85(17) . . . . ?
O2B N8B C4B N4B -175.48(11) . . . . ?
O3B N8B C4B N7B -176.11(11) . . . . ?
O2B N8B C4B N7B 4.56(18) . . . . ?
